data_7211541
loop_
_publ_author_name
'Tanaka, Hiroyuki'
'Shiomi, Daisuke'
'Suzuki, Shuichi'
'Kozaki, Masatoshi'
'Okada, Keiji'
'Sato, Kazunobu'
'Takui, Takeji'

_publ_section_title
;
 Diaminotriazine-substituted nitronyl nitroxide: a novel building block
 for organic magnets having multiple hydrogen bonding substituents as
 structure-determining supramolecular synthons
;
_journal_issue 2
_journal_name_full CrystEngComm
_journal_page_first 526
_journal_paper_doi 10.1039/b909757k
_journal_volume 12
_journal_year 2010
_chemical_formula_moiety 'C16 H20 N7 O2 '
_chemical_formula_sum 'C16 H20 N7 O2'
_chemical_formula_weight 342.38
_space_group_IT_number 56
_symmetry_cell_setting orthorhombic
_symmetry_Int_Tables_number 56
_symmetry_space_group_name_Hall '-P 2ab 2ac'
_symmetry_space_group_name_H-M 'P c c n'
_cell_angle_alpha 90.0000
_cell_angle_beta 90.0000
_cell_angle_gamma 90.0000
_cell_formula_units_Z 8
_cell_length_a 16.448(3)
_cell_length_b 13.055(3)
_cell_length_c 15.329(3)
_cell_measurement_reflns_used 8353
_cell_measurement_temperature 253.1
_cell_measurement_theta_max 27.5
_cell_measurement_theta_min 4.0
_cell_volume 3291.6(12)
_computing_cell_refinement CrystalClear
_computing_data_collection CrystalClear
_computing_data_reduction CrystalStructure
_computing_publication_material 'CrystalStructure 3.8'
_computing_structure_refinement CRYSTALS
_computing_structure_solution SHELXS97
_diffrn_detector_area_resol_mean 7.31
_diffrn_measured_fraction_theta_full 0.993
_diffrn_measured_fraction_theta_max 0.993
_diffrn_measurement_device_type 'Rigaku Mercury'
_diffrn_measurement_method \w
_diffrn_radiation_type 'Mo K\a'
_diffrn_radiation_wavelength 0.71070
_diffrn_reflns_av_R_equivalents 0.070
_diffrn_reflns_limit_h_max 21
_diffrn_reflns_limit_h_min -20
_diffrn_reflns_limit_k_max 13
_diffrn_reflns_limit_k_min -16
_diffrn_reflns_limit_l_max 19
_diffrn_reflns_limit_l_min -19
_diffrn_reflns_number 30367
_diffrn_reflns_theta_full 27.48
_diffrn_reflns_theta_max 27.48
_exptl_absorpt_coefficient_mu 0.097
_exptl_absorpt_correction_T_max 0.990
_exptl_absorpt_correction_T_min 0.853
_exptl_absorpt_correction_type multi-scan
_exptl_absorpt_process_details 'Jacobson, R. (1998) Private communication'
_exptl_crystal_colour blue
_exptl_crystal_density_diffrn 1.382
_exptl_crystal_density_method 'not measured'
_exptl_crystal_description block
_exptl_crystal_F_000 1448.00
_exptl_crystal_size_max 0.20
_exptl_crystal_size_mid 0.15
_exptl_crystal_size_min 0.10
_refine_diff_density_max 0.77
_refine_diff_density_min -0.61
_refine_ls_extinction_method none
_refine_ls_goodness_of_fit_ref 1.004
_refine_ls_hydrogen_treatment constr
_refine_ls_number_parameters 246
_refine_ls_number_reflns 3743
_refine_ls_R_factor_gt 0.0696
_refine_ls_shift/su_max 0.0299
_refine_ls_structure_factor_coef Fsqd
_refine_ls_weighting_details 'w = 1/[0.0030Fo^2^ + 1.0000\s(Fo^2^)]/(4Fo^2^)'
_refine_ls_weighting_scheme calc
_refine_ls_wR_factor_ref 0.2123
_reflns_number_gt 2139
_reflns_number_total 3743
_reflns_threshold_expression F^2^>2.0\s(F^2^)
_cod_data_source_file b909757k.txt
_cod_data_source_block 1
_cod_original_cell_volume 3291.4(11)
_cod_original_formula_sum 'C16 H20 N7 O2 '
_cod_database_code 7211541

loop_
_symmetry_equiv_pos_site_id
_symmetry_equiv_pos_as_xyz
1 +X,+Y,+Z
2 1/2-X,+Y,1/2+Z
3 +X,1/2-Y,1/2+Z
4 1/2-X,1/2-Y,+Z
5 -X,-Y,-Z
6 1/2+X,-Y,1/2-Z
7 -X,1/2+Y,1/2-Z
8 1/2+X,1/2+Y,-Z

loop_
_atom_site_label
_atom_site_type_symbol
_atom_site_fract_x
_atom_site_fract_y
_atom_site_fract_z
_atom_site_U_iso_or_equiv
_atom_site_adp_type
_atom_site_occupancy
_atom_site_symmetry_multiplicity
_atom_site_calc_flag
_atom_site_refinement_flags
O(1) O 0.40396(16) 0.15903(18) 0.18742(18) 0.0540(7) Uani 1.00 1 d .
O(2) O 0.48594(14) -0.16868(16) 0.25361(15) 0.0393(6) Uani 1.00 1 d .
N(1) N 0.41453(17) 0.07605(19) 0.22965(18) 0.0380(7) Uani 1.00 1 d .
N(2) N 0.45213(14) -0.07913(18) 0.25837(16) 0.0281(6) Uani 1.00 1 d .
N(3) N 0.74925(16) 0.11215(19) -0.07055(15) 0.0308(6) Uani 1.00 1 d .
N(4) N 0.85873(16) 0.0266(2) -0.14324(17) 0.0359(7) Uani 1.00 1 d .
N(5) N 0.75635(17) -0.0693(2) -0.06765(17) 0.0364(7) Uani 1.00 1 d .
N(6) N 0.85030(17) 0.2026(2) -0.13755(18) 0.0408(8) Uani 1.00 1 d .
N(7) N 0.85804(19) -0.1494(2) -0.1424(2) 0.0509(9) Uani 1.00 1 d .
C(1) C 0.46472(18) -0.0007(2) 0.20501(19) 0.0279(7) Uani 1.00 1 d .
C(2) C 0.3783(2) 0.0600(2) 0.3178(2) 0.0349(8) Uani 1.00 1 d .
C(3) C 0.39089(18) -0.0569(2) 0.32905(19) 0.0290(7) Uani 1.00 1 d .
C(4) C 0.2896(2) 0.0952(3) 0.3156(3) 0.0665(13) Uani 1.00 1 d .
C(5) C 0.4266(3) 0.1253(2) 0.3805(2) 0.0626(13) Uani 1.00 1 d .
C(6) C 0.3167(2) -0.1225(3) 0.3090(2) 0.0550(11) Uani 1.00 1 d .
C(7) C 0.4275(2) -0.0885(2) 0.4154(2) 0.0498(10) Uani 1.00 1 d .
C(8) C 0.52528(19) 0.0058(2) 0.13569(19) 0.0291(7) Uani 1.00 1 d .
C(9) C 0.56295(19) 0.0982(2) 0.11738(19) 0.0315(8) Uani 1.00 1 d .
C(10) C 0.62548(18) 0.1035(2) 0.05630(19) 0.0294(7) Uani 1.00 1 d .
C(11) C 0.65028(17) 0.0158(2) 0.01275(18) 0.0269(7) Uani 1.00 1 d .
C(12) C 0.61057(19) -0.0765(2) 0.0286(2) 0.0333(8) Uani 1.00 1 d .
C(13) C 0.54855(19) -0.0822(2) 0.08900(19) 0.0328(8) Uani 1.00 1 d .
C(14) C 0.72275(17) 0.0195(2) -0.04660(19) 0.0282(7) Uani 1.00 1 d .
C(15) C 0.81912(18) 0.1107(2) -0.11711(19) 0.0304(7) Uani 1.00 1 d .
C(16) C 0.8242(2) -0.0616(2) -0.1180(2) 0.0352(8) Uani 1.00 1 d .
H(1) H 0.8993 0.2069 -0.1701 0.049 Uiso 1.00 1 c R
H(2) H 0.9055 -0.1488 -0.1777 0.061 Uiso 1.00 1 c R
H(3) H 0.8233 0.2634 -0.1196 0.049 Uiso 1.00 1 c R
H(4) H 0.8349 -0.2128 -0.1247 0.061 Uiso 1.00 1 c R
H(5) H 0.6511 0.1672 0.0444 0.035 Uiso 1.00 1 c R
H(6) H 0.5462 0.1586 0.1469 0.038 Uiso 1.00 1 c R
H(7) H 0.5216 -0.1455 0.0989 0.039 Uiso 1.00 1 c R
H(8) H 0.6264 -0.1362 -0.0025 0.040 Uiso 1.00 1 c R
H(9) H 0.2683 0.0854 0.2586 0.080 Uiso 1.00 1 c R
H(10) H 0.2865 0.1657 0.3307 0.080 Uiso 1.00 1 c R
H(11) H 0.2589 0.0561 0.3562 0.080 Uiso 1.00 1 c R
H(12) H 0.4469 0.1838 0.3508 0.075 Uiso 1.00 1 c R
H(13) H 0.3926 0.1465 0.4272 0.075 Uiso 1.00 1 c R
H(14) H 0.4708 0.0865 0.4029 0.075 Uiso 1.00 1 c R
H(15) H 0.2806 -0.0851 0.2726 0.066 Uiso 1.00 1 c R
H(16) H 0.2899 -0.1398 0.3619 0.066 Uiso 1.00 1 c R
H(17) H 0.3333 -0.1833 0.2801 0.066 Uiso 1.00 1 c R
H(18) H 0.4849 -0.0808 0.4129 0.060 Uiso 1.00 1 c R
H(19) H 0.4063 -0.0463 0.4605 0.060 Uiso 1.00 1 c R
H(20) H 0.4145 -0.1581 0.4272 0.060 Uiso 1.00 1 c R

loop_
_atom_site_aniso_label
_atom_site_aniso_U_11
_atom_site_aniso_U_22
_atom_site_aniso_U_33
_atom_site_aniso_U_12
_atom_site_aniso_U_13
_atom_site_aniso_U_23
O(1) 0.0596(17) 0.0376(13) 0.0647(16) 0.0154(11) 0.0227(13) 0.0169(12)
O(2) 0.0431(14) 0.0297(11) 0.0452(13) 0.0051(9) 0.0053(11) 0.0016(9)
N(1) 0.0424(15) 0.0314(14) 0.0402(15) 0.0085(12) 0.0132(12) 0.0089(11)
N(2) 0.0261(12) 0.0288(13) 0.0295(12) 0.0006(10) 0.0032(10) -0.0008(10)
N(3) 0.0268(12) 0.0372(14) 0.0283(12) 0.0071(11) 0.0043(11) 0.0028(11)
N(4) 0.0297(14) 0.0464(16) 0.0318(14) 0.0107(12) 0.0062(11) -0.0019(11)
N(5) 0.0328(14) 0.0382(14) 0.0383(14) 0.0104(12) 0.0067(12) -0.0013(11)
N(6) 0.0323(15) 0.0442(17) 0.0459(16) 0.0066(12) 0.0150(12) 0.0097(12)
N(7) 0.0398(17) 0.0478(18) 0.065(2) 0.0155(14) 0.0201(15) -0.0102(14)
C(1) 0.0276(15) 0.0300(15) 0.0260(14) 0.0059(12) 0.0040(12) 0.0041(11)
C(2) 0.0394(18) 0.0337(16) 0.0317(15) 0.0043(13) 0.0146(14) 0.0028(13)
C(3) 0.0271(15) 0.0324(16) 0.0274(14) -0.0039(12) 0.0059(12) -0.0027(12)
C(4) 0.053(2) 0.078(3) 0.068(2) 0.032(2) 0.026(2) 0.023(2)
C(5) 0.090(3) 0.035(2) 0.063(2) -0.013(2) 0.007(2) -0.0112(18)
C(6) 0.041(2) 0.061(2) 0.063(2) -0.0163(18) 0.0153(19) -0.0166(19)
C(7) 0.072(2) 0.048(2) 0.0302(17) -0.0002(18) -0.0005(17) 0.0034(15)
C(8) 0.0299(15) 0.0332(16) 0.0241(14) 0.0076(12) 0.0040(12) 0.0048(11)
C(9) 0.0325(16) 0.0307(15) 0.0314(15) 0.0042(12) 0.0067(13) -0.0045(12)
C(10) 0.0273(15) 0.0319(16) 0.0289(15) 0.0026(12) 0.0044(12) 0.0003(12)
C(11) 0.0241(14) 0.0336(15) 0.0229(14) 0.0078(12) -0.0011(12) 0.0016(11)
C(12) 0.0367(17) 0.0320(16) 0.0311(16) 0.0103(13) 0.0039(13) -0.0017(12)
C(13) 0.0363(17) 0.0284(16) 0.0336(16) 0.0048(13) 0.0052(13) 0.0029(12)
C(14) 0.0241(14) 0.0374(16) 0.0230(14) 0.0074(12) -0.0008(11) 0.0004(12)
C(15) 0.0255(15) 0.0417(17) 0.0240(14) 0.0086(13) -0.0028(12) 0.0018(13)
C(16) 0.0286(16) 0.0457(19) 0.0313(16) 0.0121(14) 0.0001(13) -0.0059(14)

loop_
_atom_type_symbol
_atom_type_description
_atom_type_scat_dispersion_real
_atom_type_scat_dispersion_imag
_atom_type_scat_source
C C 0.003 0.002
;
International Tables for Crystallography
(1992, Vol. C, Tables 4.2.6.8 and 6.1.1.4)
;
H H 0.000 0.000
;
International Tables for Crystallography
(1992, Vol. C, Table 6.1.1.4)
;
N N 0.006 0.003
;
International Tables for Crystallography
(1992, Vol. C, Tables 4.2.6.8 and 6.1.1.4)
;
O O 0.011 0.006
;
International Tables for Crystallography
(1992, Vol. C, Tables 4.2.6.8 and 6.1.1.4)
;

loop_
_geom_angle_atom_site_label_1
_geom_angle_atom_site_label_2
_geom_angle_atom_site_label_3
_geom_angle
_geom_angle_publ_flag
O(1) N(1) C(1) 124.9(2) yes
O(1) N(1) C(2) 121.7(2) yes
C(1) N(1) C(2) 113.1(2) yes
O(2) N(2) C(1) 126.4(2) yes
O(2) N(2) C(3) 120.0(2) yes
C(1) N(2) C(3) 113.5(2) yes
C(14) N(3) C(15) 114.1(2) yes
C(15) N(4) C(16) 114.3(2) yes
C(14) N(5) C(16) 114.5(2) yes
N(1) C(1) N(2) 107.7(2) yes
N(1) C(1) C(8) 125.2(2) yes
N(2) C(1) C(8) 126.9(2) yes
N(1) C(2) C(3) 100.7(2) yes
N(1) C(2) C(4) 108.6(2) yes
N(1) C(2) C(5) 106.7(2) yes
C(3) C(2) C(4) 115.2(2) yes
C(3) C(2) C(5) 114.5(2) yes
C(4) C(2) C(5) 110.2(3) yes
N(2) C(3) C(2) 101.5(2) yes
N(2) C(3) C(6) 106.4(2) yes
N(2) C(3) C(7) 108.1(2) yes
C(2) C(3) C(6) 115.1(2) yes
C(2) C(3) C(7) 114.8(2) yes
C(6) C(3) C(7) 110.0(2) yes
C(1) C(8) C(9) 120.2(2) yes
C(1) C(8) C(13) 120.6(2) yes
C(9) C(8) C(13) 119.1(2) yes
C(8) C(9) C(10) 120.6(2) yes
C(9) C(10) C(11) 120.0(2) yes
C(10) C(11) C(12) 119.5(2) yes
C(10) C(11) C(14) 120.0(2) yes
C(12) C(11) C(14) 120.4(2) yes
C(11) C(12) C(13) 120.7(2) yes
C(8) C(13) C(12) 119.9(2) yes
N(3) C(14) N(5) 126.1(2) yes
N(3) C(14) C(11) 117.0(2) yes
N(5) C(14) C(11) 116.8(2) yes
N(3) C(15) N(4) 125.7(2) yes
N(3) C(15) N(6) 115.8(2) yes
N(4) C(15) N(6) 118.5(2) yes
N(4) C(16) N(5) 125.2(2) yes
N(4) C(16) N(7) 118.8(2) yes
N(5) C(16) N(7) 116.0(2) yes
C(15) N(6) H(1) 119.9 no
C(15) N(6) H(3) 120.1 no
H(1) N(6) H(3) 120.0 no
C(16) N(7) H(2) 119.8 no
C(16) N(7) H(4) 120.2 no
H(2) N(7) H(4) 120.0 no
C(2) C(4) H(9) 109.4 no
C(2) C(4) H(10) 109.7 no
C(2) C(4) H(11) 109.3 no
H(9) C(4) H(10) 109.5 no
H(9) C(4) H(11) 109.5 no
H(10) C(4) H(11) 109.5 no
C(2) C(5) H(12) 109.5 no
C(2) C(5) H(13) 109.5 no
C(2) C(5) H(14) 109.4 no
H(12) C(5) H(13) 109.5 no
H(12) C(5) H(14) 109.5 no
H(13) C(5) H(14) 109.5 no
C(3) C(6) H(15) 109.3 no
C(3) C(6) H(16) 109.6 no
C(3) C(6) H(17) 109.5 no
H(15) C(6) H(16) 109.5 no
H(15) C(6) H(17) 109.5 no
H(16) C(6) H(17) 109.5 no
C(3) C(7) H(18) 109.3 no
C(3) C(7) H(19) 109.4 no
C(3) C(7) H(20) 109.7 no
H(18) C(7) H(19) 109.5 no
H(18) C(7) H(20) 109.5 no
H(19) C(7) H(20) 109.5 no
C(8) C(9) H(6) 119.8 no
C(10) C(9) H(6) 119.6 no
C(9) C(10) H(5) 119.9 no
C(11) C(10) H(5) 120.0 no
C(11) C(12) H(8) 119.6 no
C(13) C(12) H(8) 119.7 no
C(8) C(13) H(7) 120.1 no
C(12) C(13) H(7) 120.0 no

loop_
_geom_bond_atom_site_label_1
_geom_bond_atom_site_label_2
_geom_bond_distance
_geom_bond_publ_flag
O(1) N(1) 1.274(3) yes
O(2) N(2) 1.297(3) yes
N(1) C(1) 1.352(3) yes
N(1) C(2) 1.492(4) yes
N(2) C(1) 1.326(3) yes
N(2) C(3) 1.508(3) yes
N(3) C(14) 1.338(3) yes
N(3) C(15) 1.353(3) yes
N(4) C(15) 1.338(4) yes
N(4) C(16) 1.341(4) yes
N(5) C(14) 1.324(3) yes
N(5) C(16) 1.360(4) yes
N(6) C(15) 1.342(4) yes
N(7) C(16) 1.329(4) yes
C(1) C(8) 1.459(4) yes
C(2) C(3) 1.549(4) yes
C(2) C(4) 1.529(5) yes
C(2) C(5) 1.510(5) yes
C(3) C(6) 1.521(4) yes
C(3) C(7) 1.512(4) yes
C(8) C(9) 1.385(4) yes
C(8) C(13) 1.407(4) yes
C(9) C(10) 1.392(4) yes
C(10) C(11) 1.386(4) yes
C(11) C(12) 1.392(4) yes
C(11) C(14) 1.500(3) yes
C(12) C(13) 1.380(4) yes
N(6) H(1) 0.950 no
N(6) H(3) 0.950 no
N(7) H(2) 0.950 no
N(7) H(4) 0.950 no
C(4) H(9) 0.950 no
C(4) H(10) 0.950 no
C(4) H(11) 0.950 no
C(5) H(12) 0.950 no
C(5) H(13) 0.950 no
C(5) H(14) 0.950 no
C(6) H(15) 0.950 no
C(6) H(16) 0.950 no
C(6) H(17) 0.950 no
C(7) H(18) 0.950 no
C(7) H(19) 0.950 no
C(7) H(20) 0.950 no
C(9) H(6) 0.950 no
C(10) H(5) 0.950 no
C(12) H(8) 0.950 no
C(13) H(7) 0.950 no

loop_
_geom_contact_atom_site_label_1
_geom_contact_atom_site_label_2
_geom_contact_distance
_geom_contact_site_symmetry_2
O(1) O(2) 3.026(3) 7_655
O(1) N(5) 3.420(3) 5_655
O(1) N(7) 2.702(3) 8_455
O(1) C(12) 3.490(4) 5_655
O(2) O(1) 3.026(3) 7_645
O(2) N(6) 3.311(3) 8_445
O(2) N(7) 3.031(3) 2_655
N(2) N(7) 3.592(3) 2_655
N(3) N(3) 3.599(3) 4_655
N(3) N(6) 3.095(3) 4_655
N(5) O(1) 3.420(3) 5_655
N(6) O(2) 3.311(3) 8_555
N(6) N(3) 3.095(3) 4_655
N(6) N(6) 3.523(3) 4_655
N(6) C(6) 3.525(4) 8_555
N(7) O(1) 2.702(3) 8_545
N(7) O(2) 3.031(3) 2_654
N(7) N(2) 3.592(3) 2_654
C(4) C(16) 3.588(5) 5_655
C(6) N(6) 3.525(4) 8_445
C(7) C(15) 3.580(4) 6_455
C(8) C(12) 3.491(4) 5_655
C(12) O(1) 3.490(4) 5_655
C(12) C(8) 3.491(4) 5_655
C(15) C(7) 3.580(4) 6_555
C(16) C(4) 3.588(5) 5_655
O(1) H(2) 2.513 8_455
O(1) H(4) 2.240 8_455
O(1) H(8) 2.894 5_655
O(2) H(1) 2.511 8_445
O(2) H(2) 2.089 2_655
O(2) H(3) 3.487 8_445
O(2) H(4) 3.535 2_655
O(2) H(6) 2.773 7_645
O(2) H(12) 2.737 7_645
N(1) H(4) 3.450 8_455
N(2) H(1) 3.223 8_445
N(2) H(2) 2.696 2_655
N(3) H(3) 2.151 4_655
N(3) H(15) 3.156 5_655
N(3) H(16) 3.287 6_555
N(3) H(19) 3.202 6_555
N(3) H(20) 3.546 6_555
N(4) H(9) 3.104 5_655
N(4) H(14) 2.995 2_654
N(4) H(15) 3.126 5_655
N(4) H(18) 3.053 2_654
N(4) H(19) 2.920 6_555
N(5) H(4) 3.333 4_645
N(5) H(9) 2.963 5_655
N(5) H(11) 3.246 6_555
N(5) H(13) 3.267 6_555
N(5) H(19) 3.325 6_555
N(6) H(3) 2.903 4_655
N(6) H(5) 3.267 4_655
N(6) H(7) 3.495 8_555
N(6) H(12) 3.350 2_654
N(6) H(14) 3.367 2_654
N(6) H(15) 3.358 5_655
N(6) H(17) 2.658 8_555
N(6) H(19) 3.518 6_555
N(6) H(20) 3.443 6_555
N(7) H(8) 3.535 4_645
N(7) H(9) 2.862 5_655
N(7) H(13) 3.348 6_555
N(7) H(18) 2.863 2_654
C(1) H(2) 3.395 2_655
C(3) H(2) 3.558 2_655
C(4) H(10) 3.372 4_555
C(5) H(1) 3.152 2_655
C(5) H(7) 3.127 7_655
C(5) H(18) 3.534 5_656
C(6) H(1) 3.368 8_445
C(6) H(3) 3.266 8_445
C(6) H(5) 3.579 6_455
C(6) H(5) 3.587 7_645
C(6) H(17) 3.566 4_545
C(7) H(2) 3.193 2_655
C(7) H(5) 3.496 7_645
C(7) H(6) 3.464 7_645
C(7) H(14) 3.249 5_656
C(9) H(20) 3.275 7_655
C(10) H(3) 3.316 4_655
C(10) H(7) 3.438 5_655
C(10) H(11) 3.310 6_555
C(10) H(16) 3.018 6_555
C(10) H(20) 3.192 7_655
C(11) H(3) 3.551 4_655
C(11) H(11) 2.848 6_555
C(11) H(16) 3.404 6_555
C(12) H(11) 3.024 6_555
C(13) H(11) 3.577 6_555
C(13) H(12) 3.192 7_645
C(14) H(3) 3.140 4_655
C(14) H(9) 3.530 5_655
C(14) H(11) 3.138 6_555
C(14) H(15) 3.569 5_655
C(14) H(16) 3.421 6_555
C(14) H(19) 3.313 6_555
C(15) H(3) 2.862 4_655
C(15) H(14) 3.483 2_654
C(15) H(15) 2.913 5_655
C(15) H(19) 2.920 6_555
C(15) H(20) 3.364 6_555
C(16) H(9) 2.657 5_655
C(16) H(13) 3.324 6_555
C(16) H(15) 3.501 5_655
C(16) H(18) 3.186 2_654
C(16) H(19) 3.104 6_555
H(1) O(2) 2.511 8_555
H(1) N(2) 3.223 8_555
H(1) C(5) 3.152 2_654
H(1) C(6) 3.368 8_555
H(1) H(6) 3.011 2_654
H(1) H(7) 2.991 8_555
H(1) H(12) 2.568 2_654
H(1) H(14) 2.878 2_654
H(1) H(17) 2.465 8_555
H(2) O(1) 2.513 8_545
H(2) O(2) 2.089 2_654
H(2) N(2) 2.696 2_654
H(2) C(1) 3.395 2_654
H(2) C(3) 3.558 2_654
H(2) C(7) 3.193 2_654
H(2) H(6) 3.449 8_545
H(2) H(9) 3.225 5_655
H(2) H(12) 3.504 8_545
H(2) H(18) 2.443 2_654
H(2) H(20) 3.371 2_654
H(3) O(2) 3.487 8_555
H(3) N(3) 2.151 4_655
H(3) N(6) 2.903 4_655
H(3) C(6) 3.266 8_555
H(3) C(10) 3.316 4_655
H(3) C(11) 3.551 4_655
H(3) C(14) 3.140 4_655
H(3) C(15) 2.862 4_655
H(3) H(3) 2.438 4_655
H(3) H(5) 2.706 4_655
H(3) H(7) 3.485 8_555
H(3) H(15) 3.147 8_555
H(3) H(17) 2.561 8_555
H(3) H(20) 3.583 6_555
H(4) O(1) 2.240 8_545
H(4) O(2) 3.535 2_654
H(4) N(1) 3.450 8_545
H(4) N(5) 3.333 4_645
H(4) H(4) 2.956 4_645
H(4) H(8) 2.793 4_645
H(4) H(9) 3.140 5_655
H(4) H(9) 3.515 8_545
H(4) H(13) 3.289 6_555
H(4) H(18) 3.477 2_654
H(5) N(6) 3.267 4_655
H(5) C(6) 3.579 6_555
H(5) C(6) 3.587 7_655
H(5) C(7) 3.496 7_655
H(5) H(3) 2.706 4_655
H(5) H(16) 2.720 6_555
H(5) H(16) 3.058 7_655
H(5) H(17) 3.334 7_655
H(5) H(20) 2.561 7_655
H(6) O(2) 2.773 7_655
H(6) C(7) 3.464 7_655
H(6) H(1) 3.011 2_655
H(6) H(2) 3.449 8_455
H(6) H(17) 3.072 7_655
H(6) H(18) 3.561 7_655
H(6) H(20) 2.727 7_655
H(7) N(6) 3.495 8_445
H(7) C(5) 3.127 7_645
H(7) C(10) 3.438 5_655
H(7) H(1) 2.991 8_445
H(7) H(3) 3.485 8_445
H(7) H(12) 2.414 7_645
H(7) H(13) 3.086 7_645
H(7) H(14) 3.501 7_645
H(8) O(1) 2.894 5_655
H(8) N(7) 3.535 4_645
H(8) H(4) 2.793 4_645
H(8) H(11) 3.298 6_555
H(8) H(12) 3.519 7_645
H(8) H(13) 3.079 7_645
H(9) N(4) 3.104 5_655
H(9) N(5) 2.963 5_655
H(9) N(7) 2.862 5_655
H(9) C(14) 3.530 5_655
H(9) C(16) 2.657 5_655
H(9) H(2) 3.225 5_655
H(9) H(4) 3.140 5_655
H(9) H(4) 3.515 8_455
H(9) H(10) 3.549 4_555
H(10) C(4) 3.372 4_555
H(10) H(9) 3.549 4_555
H(10) H(10) 2.509 4_555
H(11) N(5) 3.246 6_455
H(11) C(10) 3.310 6_455
H(11) C(11) 2.848 6_455
H(11) C(12) 3.024 6_455
H(11) C(13) 3.577 6_455
H(11) C(14) 3.138 6_455
H(11) H(8) 3.298 6_455
H(12) O(2) 2.737 7_655
H(12) N(6) 3.350 2_655
H(12) C(13) 3.192 7_655
H(12) H(1) 2.568 2_655
H(12) H(2) 3.504 8_455
H(12) H(7) 2.414 7_655
H(12) H(8) 3.519 7_655
H(13) N(5) 3.267 6_455
H(13) N(7) 3.348 6_455
H(13) C(16) 3.324 6_455
H(13) H(4) 3.289 6_455
H(13) H(7) 3.086 7_655
H(13) H(8) 3.079 7_655
H(13) H(18) 3.287 5_656
H(14) N(4) 2.995 2_655
H(14) N(6) 3.367 2_655
H(14) C(7) 3.249 5_656
H(14) C(15) 3.483 2_655
H(14) H(1) 2.878 2_655
H(14) H(7) 3.501 7_655
H(14) H(18) 2.917 5_656
H(14) H(19) 2.958 5_656
H(14) H(20) 3.349 5_656
H(15) N(3) 3.156 5_655
H(15) N(4) 3.126 5_655
H(15) N(6) 3.358 5_655
H(15) C(14) 3.569 5_655
H(15) C(15) 2.913 5_655
H(15) C(16) 3.501 5_655
H(15) H(3) 3.147 8_445
H(15) H(17) 3.559 4_545
H(16) N(3) 3.287 6_455
H(16) C(10) 3.018 6_455
H(16) C(11) 3.404 6_455
H(16) C(14) 3.421 6_455
H(16) H(5) 2.720 6_455
H(16) H(5) 3.058 7_645
H(16) H(16) 3.162 4_545
H(16) H(17) 3.319 4_545
H(17) N(6) 2.658 8_445
H(17) C(6) 3.566 4_545
H(17) H(1) 2.465 8_445
H(17) H(3) 2.561 8_445
H(17) H(5) 3.334 7_645
H(17) H(6) 3.072 7_645
H(17) H(15) 3.559 4_545
H(17) H(16) 3.319 4_545
H(17) H(17) 3.247 4_545
H(18) N(4) 3.053 2_655
H(18) N(7) 2.863 2_655
H(18) C(5) 3.534 5_656
H(18) C(16) 3.186 2_655
H(18) H(2) 2.443 2_655
H(18) H(4) 3.477 2_655
H(18) H(6) 3.561 7_645
H(18) H(13) 3.287 5_656
H(18) H(14) 2.917 5_656
H(18) H(18) 3.438 5_656
H(18) H(19) 3.118 5_656
H(19) N(3) 3.202 6_455
H(19) N(4) 2.920 6_455
H(19) N(5) 3.325 6_455
H(19) N(6) 3.518 6_455
H(19) C(14) 3.313 6_455
H(19) C(15) 2.920 6_455
H(19) C(16) 3.104 6_455
H(19) H(14) 2.958 5_656
H(19) H(18) 3.118 5_656
H(19) H(19) 3.527 5_656
H(20) N(3) 3.546 6_455
H(20) N(6) 3.443 6_455
H(20) C(9) 3.275 7_645
H(20) C(10) 3.192 7_645
H(20) C(15) 3.364 6_455
H(20) H(2) 3.371 2_655
H(20) H(3) 3.583 6_455
H(20) H(5) 2.561 7_645
H(20) H(6) 2.727 7_645
H(20) H(14) 3.349 5_656

loop_
_geom_hbond_atom_site_label_D
_geom_hbond_atom_site_label_H
_geom_hbond_atom_site_label_A
_geom_hbond_site_symmetry_A
_geom_hbond_distance_DA
_geom_hbond_distance_DH
_geom_hbond_distance_HA
_geom_hbond_angle_DHA
_geom_hbond_publ_flag
N(6) H(1) O(2) 8_555 3.311(3) 0.950 2.511 141.9 no
N(6) H(3) N(3) 4_655 3.095(3) 0.950 2.151 172.3 no
N(7) H(2) O(2) 2_654 3.031(3) 0.950 2.089 171.3 no
N(7) H(2) N(2) 2_654 3.592(3) 0.950 2.696 157.5 no
N(7) H(4) O(1) 8_545 2.702(3) 0.950 2.240 108.9 no

loop_
_geom_torsion_atom_site_label_1
_geom_torsion_atom_site_label_2
_geom_torsion_atom_site_label_3
_geom_torsion_atom_site_label_4
_geom_torsion
O(1) N(1) C(1) N(2) -172.1(2)
O(1) N(1) C(1) C(8) 11.6(4)
O(1) N(1) C(2) C(3) 167.0(2)
O(1) N(1) C(2) C(4) 45.6(3)
O(1) N(1) C(2) C(5) -73.2(3)
C(1) N(1) C(2) C(3) -19.2(3)
C(1) N(1) C(2) C(4) -140.6(2)
C(1) N(1) C(2) C(5) 100.6(3)
C(2) N(1) C(1) N(2) 14.3(3)
C(2) N(1) C(1) C(8) -161.9(2)
O(2) N(2) C(1) N(1) 176.7(2)
O(2) N(2) C(1) C(8) -7.2(4)
O(2) N(2) C(3) C(2) 171.6(2)
O(2) N(2) C(3) C(6) -67.6(3)
O(2) N(2) C(3) C(7) 50.5(3)
C(1) N(2) C(3) C(2) -9.3(3)
C(1) N(2) C(3) C(6) 111.5(2)
C(1) N(2) C(3) C(7) -130.4(2)
C(3) N(2) C(1) N(1) -2.4(3)
C(3) N(2) C(1) C(8) 173.7(2)
C(14) N(3) C(15) N(4) 3.7(4)
C(14) N(3) C(15) N(6) -175.9(2)
C(15) N(3) C(14) N(5) -3.2(4)
C(15) N(3) C(14) C(11) 174.0(2)
C(15) N(4) C(16) N(5) -2.2(4)
C(15) N(4) C(16) N(7) 178.5(2)
C(16) N(4) C(15) N(3) -1.2(4)
C(16) N(4) C(15) N(6) 178.4(2)
C(14) N(5) C(16) N(4) 2.6(4)
C(14) N(5) C(16) N(7) -178.1(2)
C(16) N(5) C(14) N(3) 0.3(4)
C(16) N(5) C(14) C(11) -176.9(2)
N(1) C(1) C(8) C(9) 30.7(4)
N(1) C(1) C(8) C(13) -151.9(3)
N(2) C(1) C(8) C(9) -144.8(3)
N(2) C(1) C(8) C(13) 32.6(4)
N(1) C(2) C(3) N(2) 15.5(2)
N(1) C(2) C(3) C(6) -98.9(3)
N(1) C(2) C(3) C(7) 131.8(2)
C(4) C(2) C(3) N(2) 132.1(2)
C(4) C(2) C(3) C(6) 17.7(4)
C(4) C(2) C(3) C(7) -111.6(3)
C(5) C(2) C(3) N(2) -98.5(3)
C(5) C(2) C(3) C(6) 147.1(3)
C(5) C(2) C(3) C(7) 17.8(4)
C(1) C(8) C(9) C(10) 174.7(2)
C(1) C(8) C(13) C(12) -174.7(2)
C(9) C(8) C(13) C(12) 2.7(4)
C(13) C(8) C(9) C(10) -2.8(4)
C(8) C(9) C(10) C(11) 0.4(4)
C(9) C(10) C(11) C(12) 2.0(4)
C(9) C(10) C(11) C(14) -174.2(2)
C(10) C(11) C(12) C(13) -2.0(4)
C(10) C(11) C(14) N(3) -15.0(3)
C(10) C(11) C(14) N(5) 162.5(2)
C(12) C(11) C(14) N(3) 168.9(2)
C(12) C(11) C(14) N(5) -13.6(4)
C(14) C(11) C(12) C(13) 174.1(2)
C(11) C(12) C(13) C(8) -0.4(4)
